data_4321826
loop_
_publ_author_name
'Randal W. Eveland'
'Casey C. Raymond'
'T. E. Albrecht-Schmitt'
'Duward F. Shriver'

_publ_contact_author_address
; Department of Chemistry
  Northwestern University
  Evanston, IL 60208-3113
;
_publ_contact_author_email shriver@chem.nwu.edu
_publ_contact_author_fax '(847) 4917713'
_publ_contact_author_name 'Duward F. Shriver'
_publ_contact_author_phone '(847) 4915655'
_publ_section_title
;
 New SO~2~ Iron-Containing Cluster Compounds
 [PPN]~2~[Fe~3~(CO)~9~(\m~3~,\h^2^-SO~2~)],
 [PPN]~2~[Fe~3~(CO)~8~(\m-SO2)\m~3~-S],
 [PPN]~2~[Fe~3~(CO)~8~(\m-SO~2~)(\m~3~-CCO)], and
 [PPN]~2~[Fe~2~(CO)~6~(\m-SO~2~)~2~] From Heterometal Precursors.
;
_journal_name_full 'Inorganic Chemistry'
_journal_page_first 1282
_journal_page_last 1287
_journal_paper_doi 10.1021/ic980762j
_journal_volume 38
_journal_year 1999
_chemical_formula_moiety 'C72 H60 P4 N2 Fe3 C9 O11 S 0.5(C H2 Cl2)'
_chemical_formula_sum 'C81.5 H61 Cl Fe3 N2 O11 P4 S'
_chemical_formula_weight 1603.26
_chemical_name_common '[PPN]~2~[Fe~3~(CO)~9~(\m~3~,\h^2^-SO~2~)]'
_chemical_name_systematic
; 
Di-(Bis-triphenylphosphonium iminium)(nona-carbonyl-\m~3~,\h^2^-sulfur 
dioxide tri-ferrate)
;
_space_group_IT_number 9
_symmetry_cell_setting monoclinic
_symmetry_space_group_name_Hall 'C -2yc'
_symmetry_space_group_name_H-M 'C 1 c 1'
_atom_sites_solution_hydrogens geom
_atom_sites_solution_primary direct
_atom_sites_solution_secondary difmap
_audit_creation_method SHELXL
_cell_angle_alpha 90.00
_cell_angle_beta 123.3970(10)
_cell_angle_gamma 90.00
_cell_formula_units_Z 4
_cell_length_a 29.7648(3)
_cell_length_b 14.64960(10)
_cell_length_c 21.7620(3)
_cell_measurement_reflns_used 17937
_cell_measurement_temperature 298(2)
_cell_measurement_theta_max 23.21
_cell_measurement_theta_min 1.61
_cell_volume 7922.27(17)
_computing_cell_refinement 'SAINT-PC (Bruker-AXS, 1997)'
_computing_data_collection 'ASTRO-PC (Siemens, 1996)'
_computing_data_reduction 'SAINT-PC (Bruker-AXS, 1997)'
_computing_molecular_graphics 'SHELXTL-PC (Siemens, 1996)'
_computing_structure_refinement 'SHELXL-93 (Sheldrick, 1997)'
_computing_structure_solution 'SHELXS-86 (Sheldrick, 1990)'
_diffrn_ambient_temperature 298(2)
_diffrn_measurement_device 'Siemens SMART-CCD'
_diffrn_measurement_method \w-scans
_diffrn_radiation_monochromator graphite
_diffrn_radiation_source 'fine-focus sealed tube'
_diffrn_radiation_type MoK\a
_diffrn_radiation_wavelength 0.71073
_diffrn_reflns_av_R_equivalents 0.0257
_diffrn_reflns_av_sigmaI/netI 0.0408
_diffrn_reflns_limit_h_max 32
_diffrn_reflns_limit_h_min -32
_diffrn_reflns_limit_k_max 16
_diffrn_reflns_limit_k_min -16
_diffrn_reflns_limit_l_max 24
_diffrn_reflns_limit_l_min -19
_diffrn_reflns_number 17937
_diffrn_reflns_theta_max 23.21
_diffrn_reflns_theta_min 1.61
_exptl_absorpt_coefficient_mu 0.742
_exptl_absorpt_correction_T_max 'not reported'
_exptl_absorpt_correction_T_min 'not reported'
_exptl_absorpt_correction_type 'SADABS (Sheldrick, 1996)'
_exptl_crystal_colour 'clear, dark red'
_exptl_crystal_density_diffrn 1.344
_exptl_crystal_density_meas ?
_exptl_crystal_description pyramidal
_exptl_crystal_F_000 3292
_exptl_crystal_size_max 0.40
_exptl_crystal_size_mid 0.38
_exptl_crystal_size_min 0.30
_refine_diff_density_max 0.675
_refine_diff_density_min -0.360
_refine_diff_density_rms 0.066
_refine_ls_abs_structure_details 'Flack H D (1983), Acta Cryst. A39, 876-881'
_refine_ls_abs_structure_Flack 0.03(2)
_refine_ls_extinction_method none
_refine_ls_goodness_of_fit_all 1.432
_refine_ls_goodness_of_fit_gt 1.510
_refine_ls_hydrogen_treatment constr
_refine_ls_matrix_type full
_refine_ls_number_parameters 946
_refine_ls_number_reflns 8713
_refine_ls_number_restraints 2
_refine_ls_R_factor_all 0.0656
_refine_ls_R_factor_gt 0.0505
_refine_ls_shift/esd_max 0.050
_refine_ls_shift/esd_mean 0.003
_refine_ls_structure_factor_coef Fsqd
_refine_ls_weighting_details 'w=1/[\s^2^(Fo^2^)+(0.0400P)^2^+4.5634P] where P=(Fo^2^+2Fc^2^)/3'
_refine_ls_weighting_scheme calc
_refine_ls_wR_factor_all 0.1250
_refine_ls_wR_factor_gt 0.1180
_reflns_number_observed 7156
_reflns_number_total 8713
_reflns_observed_criterion >2sigma(I)
_cod_data_source_file ic980762j_1.cif
_cod_data_source_block nu2m
_cod_depositor_comments
;
The following automatic conversions were performed:

'_exptl_crystal_density_meas' value 'not measured' was changed to '?'
- the value is perceived as not measured.

Automatic conversion script
Id: cif_fix_values 3008 2015-01-20 13:52:24Z robertas 

The following automatic conversions were performed:

'_refine_ls_weighting_scheme' value 'calc
w=1/[\s^2^(Fo^2^)+(0.0400P)^2^+4.5634P] where P=(Fo^2^+2Fc^2^)/3' was
changed to 'calc'. New tag '_refine_ls_weighting_details' was
created. The value of the new tag was set to
'w=1/[\s^2^(Fo^2^)+(0.0400P)^2^+4.5634P] where P=(Fo^2^+2Fc^2^)/3'.

Automatic conversion script
Id: cif_fix_values 3143 2015-03-26 13:38:13Z robertas 
;
_cod_original_cell_volume 7922.27(15)
_cod_original_formula_sum 'C81.50 H61 Cl Fe3 N2 O11 P4 S'
_cod_database_code 4321826

loop_
_symmetry_equiv_pos_as_xyz
'x, y, z'
'x, -y, z+1/2'
'x+1/2, y+1/2, z'
'x+1/2, -y+1/2, z+1/2'

loop_
_atom_site_aniso_label
_atom_site_aniso_U_11
_atom_site_aniso_U_22
_atom_site_aniso_U_33
_atom_site_aniso_U_23
_atom_site_aniso_U_13
_atom_site_aniso_U_12
Fe1 0.0665(6) 0.0947(8) 0.0731(8) -0.0150(6) 0.0366(6) -0.0281(6)
Fe2 0.0669(6) 0.0636(6) 0.0503(6) 0.0017(5) 0.0270(5) 0.0102(5)
Fe3 0.1005(9) 0.0891(8) 0.0537(7) -0.0003(6) 0.0396(7) 0.0169(7)
S10 0.114(3) 0.317(6) 0.071(2) 0.061(3) 0.054(2) 0.140(3)
O11 0.249(13) 0.406(19) 0.149(9) 0.057(10) 0.090(9) 0.237(14)
O10 0.141(9) 0.387(23) 0.258(17) 0.018(14) 0.127(11) 0.018(11)
C1 0.071(5) 0.098(7) 0.071(6) 0.005(5) 0.035(5) -0.031(5)
O1 0.109(5) 0.120(5) 0.083(5) -0.034(4) 0.051(4) -0.044(4)
C2 0.084(6) 0.062(5) 0.114(8) -0.009(5) 0.038(6) -0.035(5)
O2 0.105(5) 0.076(4) 0.166(8) 0.006(4) 0.047(5) -0.001(4)
C3 0.133(8) 0.145(9) 0.068(7) -0.025(6) 0.052(6) -0.063(7)
O3 0.276(12) 0.242(11) 0.114(7) -0.053(6) 0.137(8) -0.146(9)
C4 0.127(8) 0.054(5) 0.085(7) -0.020(5) 0.040(6) -0.003(5)
O4 0.218(9) 0.065(4) 0.135(7) 0.006(4) 0.073(7) -0.002(5)
C5 0.068(5) 0.055(4) 0.062(5) 0.000(3) 0.029(4) -0.003(4)
O5 0.064(3) 0.097(4) 0.098(5) 0.000(3) 0.038(3) -0.008(3)
C6 0.054(4) 0.059(4) 0.058(5) 0.001(4) 0.024(4) -0.004(3)
O6 0.092(4) 0.092(4) 0.057(4) -0.010(3) 0.029(3) -0.003(3)
C7 0.116(7) 0.073(5) 0.051(5) -0.003(4) 0.044(5) -0.020(5)
O7 0.089(4) 0.142(6) 0.075(5) -0.002(4) 0.018(4) -0.017(4)
C8 0.284(16) 0.071(7) 0.113(9) 0.022(6) 0.129(11) 0.058(9)
O8 0.393(17) 0.095(6) 0.139(8) -0.005(5) 0.151(10) 0.039(8)
C9 0.095(7) 0.162(10) 0.073(7) -0.011(6) 0.047(6) 0.009(6)
O9 0.158(8) 0.268(12) 0.141(8) 0.016(7) 0.108(7) 0.029(7)
C10 0.061(9) 0.079(10) 0.128(16) -0.006(11) 0.052(10) 0.011(8)
Cl12 0.135(4) 0.109(3) 0.101(4) 0.052(3) 0.088(3) 0.058(3)
Cl11 0.077(3) 0.079(3) 0.146(5) 0.052(3) 0.028(3) 0.005(2)
P1 0.0485(9) 0.0632(11) 0.0522(12) 0.0037(9) 0.0174(9) -0.0019(9)
N1 0.049(3) 0.102(5) 0.060(4) 0.017(3) 0.020(3) 0.006(3)
P2 0.0507(9) 0.0516(10) 0.0483(11) 0.0009(8) 0.0237(9) -0.0013(8)
C111 0.054(4) 0.049(4) 0.064(5) -0.003(3) 0.023(4) -0.005(3)
C112 0.077(6) 0.105(7) 0.078(6) -0.008(5) 0.037(5) -0.009(5)
C113 0.068(6) 0.116(8) 0.149(11) -0.025(7) 0.066(7) -0.031(5)
C114 0.062(6) 0.075(6) 0.129(10) -0.015(6) 0.029(7) -0.027(4)
C115 0.069(6) 0.091(6) 0.077(7) -0.002(5) 0.006(5) -0.024(5)
C116 0.067(5) 0.088(6) 0.056(5) 0.005(4) 0.007(4) -0.011(4)
C121 0.054(4) 0.068(5) 0.068(5) 0.000(4) 0.023(4) 0.003(4)
C122 0.101(6) 0.074(6) 0.066(6) -0.009(4) 0.043(5) 0.000(5)
C123 0.127(8) 0.090(7) 0.094(8) -0.015(6) 0.053(7) 0.015(6)
C124 0.099(7) 0.132(10) 0.108(9) -0.025(7) 0.067(7) -0.011(7)
C125 0.164(11) 0.124(10) 0.133(10) 0.013(8) 0.113(9) 0.005(8)
C126 0.144(9) 0.093(7) 0.132(9) 0.042(6) 0.107(8) 0.029(6)
C131 0.050(4) 0.062(4) 0.065(5) 0.005(4) 0.020(4) -0.007(4)
C132 0.068(5) 0.076(6) 0.138(10) 0.000(6) 0.015(6) -0.001(4)
C133 0.084(6) 0.053(6) 0.226(14) 0.010(7) 0.050(8) 0.013(5)
C134 0.102(7) 0.053(5) 0.137(10) -0.005(5) 0.057(7) -0.015(5)
C135 0.145(11) 0.086(8) 0.166(13) 0.036(8) -0.045(10) -0.050(7)
C136 0.110(8) 0.087(8) 0.168(12) 0.040(8) -0.056(8) -0.030(6)
C211 0.053(4) 0.058(4) 0.040(4) 0.004(3) 0.015(3) 0.003(3)
C212 0.071(5) 0.049(4) 0.075(5) 0.011(4) 0.034(4) -0.004(3)
C213 0.069(5) 0.089(6) 0.086(7) 0.020(5) 0.036(5) -0.013(5)
C214 0.079(6) 0.119(8) 0.084(7) 0.030(6) 0.049(6) 0.013(6)
C215 0.074(5) 0.102(7) 0.074(6) 0.010(5) 0.048(5) 0.012(5)
C216 0.070(5) 0.077(5) 0.059(5) -0.002(4) 0.037(4) 0.009(4)
C221 0.070(4) 0.051(4) 0.054(5) -0.002(3) 0.040(4) -0.005(3)
C222 0.092(6) 0.065(5) 0.068(5) 0.001(4) 0.038(5) -0.015(4)
C223 0.158(9) 0.055(5) 0.085(7) 0.019(5) 0.073(7) 0.011(6)
C224 0.164(10) 0.063(6) 0.111(9) 0.017(6) 0.100(9) 0.010(7)
C225 0.141(9) 0.070(6) 0.144(10) -0.030(7) 0.100(9) -0.044(6)
C226 0.080(5) 0.079(6) 0.077(6) -0.004(4) 0.037(5) -0.023(4)
C231 0.074(5) 0.046(4) 0.075(6) -0.005(4) 0.043(5) -0.007(4)
C232 0.104(7) 0.080(6) 0.142(9) -0.031(6) 0.087(7) -0.008(5)
C233 0.132(10) 0.122(9) 0.172(14) -0.050(9) 0.106(11) -0.007(8)
C234 0.190(14) 0.134(11) 0.139(12) -0.053(9) 0.124(12) -0.024(10)
C235 0.188(13) 0.126(9) 0.097(8) -0.051(7) 0.086(9) -0.044(9)
C236 0.106(7) 0.085(6) 0.060(5) -0.030(5) 0.036(5) -0.006(5)
N2 0.068(4) 0.089(4) 0.045(4) 0.005(3) 0.028(3) 0.016(3)
P3 0.0502(10) 0.0731(12) 0.0421(11) 0.0067(9) 0.0232(9) 0.0016(9)
P4 0.0498(9) 0.0749(12) 0.0410(10) 0.0101(9) 0.0208(9) 0.0126(9)
C311 0.072(5) 0.069(5) 0.061(5) -0.003(4) 0.038(4) 0.000(4)
C312 0.089(6) 0.069(6) 0.079(6) -0.019(4) 0.048(5) -0.010(4)
C313 0.108(7) 0.101(8) 0.120(9) -0.030(6) 0.072(7) -0.013(6)
C314 0.128(9) 0.086(8) 0.144(10) -0.021(7) 0.080(8) -0.002(6)
C315 0.196(14) 0.089(9) 0.197(15) 0.012(8) 0.121(13) -0.014(8)
C316 0.150(9) 0.067(6) 0.156(10) 0.013(6) 0.109(8) 0.000(6)
C321 0.049(4) 0.098(6) 0.055(5) 0.031(4) 0.025(4) 0.000(4)
C322 0.064(5) 0.154(9) 0.089(7) 0.051(6) 0.037(5) 0.029(5)
C323 0.102(9) 0.228(16) 0.212(17) 0.144(14) 0.114(11) 0.076(10)
C324 0.088(11) 0.225(22) 0.139(16) 0.132(17) 0.005(10) -0.027(11)
C325 0.115(13) 0.154(14) 0.104(10) 0.044(10) -0.011(11) -0.066(10)
C326 0.071(6) 0.114(7) 0.062(6) 0.020(5) 0.003(5) -0.033(5)
C331 0.057(4) 0.065(4) 0.050(4) 0.000(3) 0.028(4) -0.005(3)
C332 0.054(4) 0.102(6) 0.065(5) 0.010(4) 0.024(4) -0.007(4)
C333 0.061(5) 0.120(7) 0.108(8) 0.023(6) 0.039(6) -0.007(5)
C334 0.105(7) 0.111(7) 0.124(9) 0.035(6) 0.081(7) 0.005(6)
C335 0.084(6) 0.114(7) 0.081(7) 0.025(5) 0.040(5) -0.010(5)
C336 0.069(5) 0.098(6) 0.059(5) 0.012(4) 0.028(4) -0.015(4)
C411 0.055(4) 0.080(5) 0.046(4) 0.001(4) 0.017(4) 0.000(4)
C412 0.075(5) 0.093(6) 0.048(5) 0.006(4) 0.023(4) -0.001(4)
C413 0.082(6) 0.106(7) 0.055(5) -0.020(5) 0.018(5) -0.011(5)
C414 0.110(7) 0.070(6) 0.106(9) -0.011(6) 0.038(7) -0.015(5)
C415 0.154(10) 0.062(6) 0.095(9) 0.000(6) 0.040(8) -0.006(6)
C416 0.132(8) 0.080(7) 0.066(6) 0.026(5) 0.043(6) 0.012(5)
C421 0.054(4) 0.069(4) 0.044(4) -0.004(3) 0.023(3) 0.002(3)
C422 0.071(5) 0.062(5) 0.060(5) 0.004(4) 0.029(4) 0.010(4)
C423 0.098(6) 0.060(5) 0.089(6) 0.008(4) 0.052(6) 0.002(4)
C424 0.116(8) 0.074(6) 0.095(7) -0.020(5) 0.067(7) -0.040(5)
C425 0.073(5) 0.096(6) 0.082(6) -0.007(5) 0.045(5) -0.016(5)
C426 0.055(4) 0.081(5) 0.063(5) 0.012(4) 0.030(4) 0.010(4)
C431 0.068(5) 0.107(7) 0.052(5) 0.011(4) 0.035(4) 0.011(5)
C432 0.066(6) 0.183(10) 0.075(7) 0.013(6) 0.038(5) 0.001(6)
C433 0.054(6) 0.250(15) 0.071(7) 0.017(8) 0.031(5) 0.008(7)
C434 0.092(9) 0.251(19) 0.091(9) 0.036(10) 0.054(8) 0.073(11)
C435 0.102(8) 0.167(11) 0.109(9) 0.055(8) 0.071(8) 0.063(8)
C436 0.093(6) 0.121(8) 0.089(7) 0.034(6) 0.056(6) 0.049(6)

loop_
_atom_site_label
_atom_site_type_symbol
_atom_site_fract_x
_atom_site_fract_y
_atom_site_fract_z
_atom_site_U_iso_or_equiv
_atom_site_thermal_displace_type
_atom_site_occupancy
_atom_site_calc_flag
_atom_site_refinement_flags
_atom_site_disorder_group
Fe1 Fe 0.85666(4) 0.28569(8) 0.49183(6) 0.0790(4) Uani 1 d . .
Fe2 Fe 0.88212(4) 0.42652(7) 0.44279(5) 0.0630(3) Uani 1 d . .
Fe3 Fe 0.88627(5) 0.43807(8) 0.56572(6) 0.0826(4) Uani 1 d . .
S10 S 0.8160(2) 0.4371(4) 0.4546(2) 0.166(2) Uani 1 d . .
O11 O 0.7863(5) 0.5299(12) 0.4312(6) 0.278(9) Uani 1 d . .
O10 O 0.7845(5) 0.3652(13) 0.4358(9) 0.253(8) Uani 1 d . .
C1 C 0.8327(3) 0.2113(6) 0.4139(5) 0.082(2) Uani 1 d . .
O1 O 0.8186(3) 0.1599(5) 0.3677(4) 0.105(2) Uani 1 d . .
C2 C 0.9218(4) 0.2471(6) 0.5379(6) 0.095(3) Uani 1 d . .
O2 O 0.9650(3) 0.2134(4) 0.5679(5) 0.130(3) Uani 1 d . .
C3 C 0.8404(5) 0.2282(8) 0.5489(5) 0.117(4) Uani 1 d . .
O3 O 0.8283(5) 0.1850(8) 0.5827(5) 0.195(5) Uani 1 d . .
C4 C 0.8832(4) 0.5397(6) 0.4180(5) 0.098(3) Uani 1 d . .
O4 O 0.8826(4) 0.6119(5) 0.3973(5) 0.152(3) Uani 1 d . .
C5 C 0.9525(3) 0.4016(5) 0.4901(4) 0.065(2) Uani 1 d . .
O5 O 0.9981(2) 0.3877(4) 0.5182(4) 0.090(2) Uani 1 d . .
C6 C 0.8555(3) 0.3775(5) 0.3561(4) 0.060(2) Uani 1 d . .
O6 O 0.8389(2) 0.3495(4) 0.2978(3) 0.086(2) Uani 1 d . .
C7 C 0.9543(4) 0.4076(5) 0.6316(5) 0.081(2) Uani 1 d . .
O7 O 0.9991(3) 0.3895(5) 0.6753(4) 0.116(2) Uani 1 d . .
C8 C 0.8955(7) 0.5530(7) 0.5737(7) 0.145(5) Uani 1 d . .
O8 O 0.9045(6) 0.6323(6) 0.5831(5) 0.207(5) Uani 1 d . .
C9 C 0.8563(4) 0.4221(8) 0.6132(6) 0.110(3) Uani 1 d . .
O9 O 0.8345(4) 0.4127(8) 0.6448(6) 0.175(4) Uani 1 d . .
C10 C 0.1851(6) 0.8288(10) 0.4394(11) 0.089(5) Uani 0.50 d P .
H10A H 0.1997(6) 0.7922(10) 0.4173(11) 0.107 Uiso 0.50 calc PR .
H10B H 0.2135(6) 0.8686(10) 0.4756(11) 0.107 Uiso 0.50 calc PR .
Cl12 Cl 0.1657(2) 0.7603(3) 0.4817(3) 0.103(2) Uani 0.50 d P .
Cl11 Cl 0.1327(2) 0.8952(3) 0.3717(3) 0.118(2) Uani 0.50 d P .
P1 P 0.56684(7) 0.37521(12) 0.61356(10) 0.0600(5) Uani 1 d . .
N1 N 0.5335(2) 0.4051(4) 0.5309(4) 0.076(2) Uani 1 d . .
P2 P 0.47631(7) 0.42212(11) 0.45879(10) 0.0521(4) Uani 1 d . .
C111 C 0.6347(3) 0.4143(4) 0.6535(4) 0.060(2) Uani 1 d . .
C112 C 0.6544(3) 0.4255(6) 0.6093(5) 0.090(3) Uani 1 d . .
H11A H 0.6318(3) 0.4180(6) 0.5586(5) 0.108 Uiso 1 calc R .
C113 C 0.7096(4) 0.4488(7) 0.6422(7) 0.107(3) Uani 1 d . .
H11B H 0.7231(4) 0.4559(7) 0.6128(7) 0.129 Uiso 1 calc R .
C114 C 0.7421(4) 0.4606(6) 0.7149(8) 0.101(3) Uani 1 d . .
H11C H 0.7781(4) 0.4759(6) 0.7360(8) 0.122 Uiso 1 calc R .
C115 C 0.7231(4) 0.4505(6) 0.7564(6) 0.097(3) Uani 1 d . .
H11D H 0.7466(4) 0.4576(6) 0.8071(6) 0.116 Uiso 1 calc R .
C116 C 0.6702(3) 0.4300(5) 0.7286(5) 0.085(2) Uani 1 d . .
H11E H 0.6582(3) 0.4267(5) 0.7599(5) 0.102 Uiso 1 calc R .
C121 C 0.5423(3) 0.4213(5) 0.6663(4) 0.069(2) Uani 1 d . .
C122 C 0.5273(3) 0.5122(6) 0.6588(5) 0.082(2) Uani 1 d . .
H12A H 0.5296(3) 0.5491(6) 0.6259(5) 0.099 Uiso 1 calc R .
C123 C 0.5089(4) 0.5485(7) 0.6995(6) 0.107(3) Uani 1 d . .
H12B H 0.4993(4) 0.6098(7) 0.6939(6) 0.129 Uiso 1 calc R .
C124 C 0.5048(4) 0.4965(9) 0.7473(7) 0.107(3) Uani 1 d . .
H12C H 0.4923(4) 0.5219(9) 0.7744(7) 0.129 Uiso 1 calc R .
C125 C 0.5187(5) 0.4083(9) 0.7558(7) 0.124(4) Uani 1 d . .
H12D H 0.5157(5) 0.3727(9) 0.7888(7) 0.149 Uiso 1 calc R .
C126 C 0.5371(4) 0.3696(7) 0.7165(6) 0.106(3) Uani 1 d . .
H12E H 0.5464(4) 0.3081(7) 0.7231(6) 0.128 Uiso 1 calc R .
C131 C 0.5708(3) 0.2530(5) 0.6262(4) 0.065(2) Uani 1 d . .
C132 C 0.6142(4) 0.2095(6) 0.6766(6) 0.116(4) Uani 1 d . .
H13A H 0.6458(4) 0.2423(6) 0.7067(6) 0.139 Uiso 1 calc R .
C133 C 0.6142(4) 0.1149(6) 0.6865(8) 0.140(5) Uani 1 d . .
H13B H 0.6447(4) 0.0872(6) 0.7257(8) 0.167 Uiso 1 calc R .
C134 C 0.5716(4) 0.0644(6) 0.6411(7) 0.102(3) Uani 1 d . .
H13C H 0.5725(4) 0.0011(6) 0.6453(7) 0.122 Uiso 1 calc R .
C135 C 0.5279(5) 0.1070(8) 0.5898(8) 0.201(9) Uani 1 d . .
H13D H 0.4969(5) 0.0735(8) 0.5589(8) 0.242 Uiso 1 calc R .
C136 C 0.5270(5) 0.2011(7) 0.5805(8) 0.192(8) Uani 1 d . .
H13E H 0.4959(5) 0.2288(7) 0.5424(8) 0.230 Uiso 1 calc R .
C211 C 0.4199(3) 0.4063(4) 0.4683(4) 0.056(2) Uani 1 d . .
C212 C 0.3957(3) 0.3208(5) 0.4568(4) 0.068(2) Uani 1 d . .
H21A H 0.4077(3) 0.2717(5) 0.4425(4) 0.081 Uiso 1 calc R .
C213 C 0.3547(3) 0.3091(6) 0.4664(5) 0.084(3) Uani 1 d . .
H21B H 0.3380(3) 0.2525(6) 0.4570(5) 0.101 Uiso 1 calc R .
C214 C 0.3379(4) 0.3801(8) 0.4900(5) 0.092(3) Uani 1 d . .
H21C H 0.3098(4) 0.3710(8) 0.4965(5) 0.110 Uiso 1 calc R .
C215 C 0.3617(3) 0.4642(7) 0.5041(5) 0.079(2) Uani 1 d . .
H21D H 0.3503(3) 0.5114(7) 0.5210(5) 0.095 Uiso 1 calc R .
C216 C 0.4030(3) 0.4786(5) 0.4931(4) 0.068(2) Uani 1 d . .
H21E H 0.4192(3) 0.5356(5) 0.5021(4) 0.081 Uiso 1 calc R .
C221 C 0.4730(3) 0.5377(4) 0.4302(4) 0.055(2) Uani 1 d . .
C222 C 0.4247(3) 0.5742(5) 0.3702(5) 0.078(2) Uani 1 d . .
H22A H 0.3946(3) 0.5365(5) 0.3450(5) 0.094 Uiso 1 calc R .
C223 C 0.4202(5) 0.6611(6) 0.3482(5) 0.097(3) Uani 1 d . .
H22B H 0.3878(5) 0.6821(6) 0.3077(5) 0.116 Uiso 1 calc R .
C224 C 0.4632(6) 0.7184(6) 0.3850(7) 0.100(3) Uani 1 d . .
H22C H 0.4599(6) 0.7790(6) 0.3703(7) 0.120 Uiso 1 calc R .
C225 C 0.5117(5) 0.6867(6) 0.4445(7) 0.107(3) Uani 1 d . .
H22D H 0.5411(5) 0.7258(6) 0.4686(7) 0.128 Uiso 1 calc R .
C226 C 0.5171(3) 0.5940(5) 0.4692(5) 0.082(2) Uani 1 d . .
H22E H 0.5492(3) 0.5728(5) 0.5100(5) 0.099 Uiso 1 calc R .
C231 C 0.4651(3) 0.3485(4) 0.3844(4) 0.064(2) Uani 1 d . .
C232 C 0.5072(4) 0.3056(6) 0.3892(6) 0.099(3) Uani 1 d . .
H23A H 0.5415(4) 0.3112(6) 0.4318(6) 0.118 Uiso 1 calc R .
C233 C 0.4993(6) 0.2526(8) 0.3302(9) 0.131(4) Uani 1 d . .
H23B H 0.5284(6) 0.2241(8) 0.3333(9) 0.157 Uiso 1 calc R .
C234 C 0.4513(8) 0.2433(9) 0.2714(9) 0.137(5) Uani 1 d . .
H23C H 0.4466(8) 0.2066(9) 0.2334(9) 0.165 Uiso 1 calc R .
C235 C 0.4070(6) 0.2863(8) 0.2632(6) 0.133(4) Uani 1 d . .
H23D H 0.3729(6) 0.2796(8) 0.2204(6) 0.160 Uiso 1 calc R .
C236 C 0.4149(4) 0.3400(6) 0.3213(5) 0.089(3) Uani 1 d . .
H23E H 0.3859(4) 0.3704(6) 0.3171(5) 0.106 Uiso 1 calc R .
N2 N 0.1626(2) 0.4405(4) 0.5282(3) 0.069(2) Uani 1 d . .
P3 P 0.13781(7) 0.41851(13) 0.44382(10) 0.0563(5) Uani 1 d . .
P4 P 0.20650(7) 0.41191(13) 0.60884(10) 0.0574(5) Uani 1 d . .
C311 C 0.1564(3) 0.3078(5) 0.4291(4) 0.067(2) Uani 1 d . .
C312 C 0.1896(3) 0.2947(6) 0.4044(5) 0.078(2) Uani 1 d . .
H31A H 0.2004(3) 0.3450(6) 0.3896(5) 0.093 Uiso 1 calc R .
C313 C 0.2072(4) 0.2099(8) 0.4010(6) 0.105(3) Uani 1 d . .
H31B H 0.2298(4) 0.2031(8) 0.3841(6) 0.126 Uiso 1 calc R .
C314 C 0.1919(5) 0.1361(8) 0.4219(7) 0.117(3) Uani 1 d . .
H31C H 0.2041(5) 0.0783(8) 0.4202(7) 0.140 Uiso 1 calc R .
C315 C 0.1580(6) 0.1471(8) 0.4458(8) 0.154(5) Uani 1 d . .
H31D H 0.1469(6) 0.0961(8) 0.4595(8) 0.185 Uiso 1 calc R .
C316 C 0.1401(5) 0.2327(6) 0.4500(7) 0.111(3) Uani 1 d . .
H31E H 0.1174(5) 0.2394(6) 0.4666(7) 0.133 Uiso 1 calc R .
C321 C 0.0660(3) 0.4248(6) 0.3909(4) 0.070(2) Uani 1 d . .
C322 C 0.0419(3) 0.4824(8) 0.4141(6) 0.105(3) Uani 1 d . .
H32A H 0.0620(3) 0.5111(8) 0.4597(6) 0.126 Uiso 1 calc R .
C323 C -0.0161(5) 0.4976(11) 0.3655(10) 0.166(7) Uani 1 d . .
H32B H -0.0347(5) 0.5347(11) 0.3789(10) 0.199 Uiso 1 calc R .
C324 C -0.0427(6) 0.4512(15) 0.2952(11) 0.181(11) Uani 1 d . .
H32C H -0.0789(6) 0.4632(15) 0.2606(11) 0.217 Uiso 1 calc R .
C325 C -0.0177(6) 0.3933(11) 0.2788(9) 0.162(8) Uani 1 d . .
H32D H -0.0372(6) 0.3601(11) 0.2353(9) 0.194 Uiso 1 calc R .
C326 C 0.0350(4) 0.3803(6) 0.3226(5) 0.100(3) Uani 1 d . .
H32E H 0.0518(4) 0.3409(6) 0.3078(5) 0.120 Uiso 1 calc R .
C331 C 0.1588(3) 0.5019(5) 0.4036(4) 0.058(2) Uani 1 d . .
C332 C 0.2127(3) 0.5266(6) 0.4424(5) 0.078(2) Uani 1 d . .
H33A H 0.2370(3) 0.5012(6) 0.4883(5) 0.094 Uiso 1 calc R .
C333 C 0.2299(3) 0.5892(7) 0.4124(6) 0.100(3) Uani 1 d . .
H33B H 0.2662(3) 0.6050(7) 0.4380(6) 0.120 Uiso 1 calc R .
C334 C 0.1944(4) 0.6287(6) 0.3450(6) 0.103(3) Uani 1 d . .
H33C H 0.2066(4) 0.6713(6) 0.3258(6) 0.124 Uiso 1 calc R .
C335 C 0.1402(4) 0.6047(6) 0.3055(5) 0.096(3) Uani 1 d . .
H33D H 0.1161(4) 0.6301(6) 0.2595(5) 0.115 Uiso 1 calc R .
C336 C 0.1226(3) 0.5416(6) 0.3363(4) 0.079(2) Uani 1 d . .
H33E H 0.0863(3) 0.5264(6) 0.3113(4) 0.095 Uiso 1 calc R .
C411 C 0.2249(3) 0.5117(5) 0.6650(4) 0.066(2) Uani 1 d . .
C412 C 0.2505(3) 0.5043(6) 0.7423(4) 0.077(2) Uani 1 d . .
H41A H 0.2553(3) 0.4474(6) 0.7641(4) 0.093 Uiso 1 calc R .
C413 C 0.2685(3) 0.5840(7) 0.7855(5) 0.091(3) Uani 1 d . .
H41B H 0.2852(3) 0.5798(7) 0.8362(5) 0.110 Uiso 1 calc R .
C414 C 0.2615(4) 0.6682(7) 0.7531(7) 0.107(3) Uani 1 d . .
H41C H 0.2739(4) 0.7203(7) 0.7824(7) 0.128 Uiso 1 calc R .
C415 C 0.2368(5) 0.6764(7) 0.6794(7) 0.119(4) Uani 1 d . .
H41D H 0.2317(5) 0.7337(7) 0.6581(7) 0.142 Uiso 1 calc R .
C416 C 0.2190(4) 0.5990(6) 0.6357(5) 0.099(3) Uani 1 d . .
H41E H 0.2025(4) 0.6053(6) 0.5851(5) 0.119 Uiso 1 calc R .
C421 C 0.1819(3) 0.3271(5) 0.6429(4) 0.057(2) Uani 1 d . .
C422 C 0.2167(3) 0.2646(5) 0.6991(4) 0.068(2) Uani 1 d . .
H42A H 0.2536(3) 0.2668(5) 0.7196(4) 0.082 Uiso 1 calc R .
C423 C 0.1958(4) 0.2000(5) 0.7236(5) 0.082(2) Uani 1 d . .
H42B H 0.2183(4) 0.1585(5) 0.7602(5) 0.098 Uiso 1 calc R .
C424 C 0.1419(4) 0.1990(6) 0.6929(6) 0.090(3) Uani 1 d . .
H42C H 0.1279(4) 0.1551(6) 0.7087(6) 0.108 Uiso 1 calc R .
C425 C 0.1071(3) 0.2600(6) 0.6394(5) 0.083(2) Uani 1 d . .
H42D H 0.0704(3) 0.2581(6) 0.6201(5) 0.099 Uiso 1 calc R .
C426 C 0.1275(3) 0.3223(5) 0.6157(4) 0.068(2) Uani 1 d . .
H42E H 0.1042(3) 0.3638(5) 0.5798(4) 0.081 Uiso 1 calc R .
C431 C 0.2692(3) 0.3707(6) 0.6241(4) 0.075(2) Uani 1 d . .
C432 C 0.3137(3) 0.4293(8) 0.6516(5) 0.109(3) Uani 1 d . .
H43A H 0.3115(3) 0.4896(8) 0.6631(5) 0.130 Uiso 1 calc R .
C433 C 0.3616(4) 0.3956(11) 0.6617(6) 0.127(4) Uani 1 d . .
H43B H 0.3904(4) 0.4345(11) 0.6756(6) 0.152 Uiso 1 calc R .
C434 C 0.3650(5) 0.3029(13) 0.6504(7) 0.143(6) Uani 1 d . .
H43C H 0.3975(5) 0.2788(13) 0.6613(7) 0.171 Uiso 1 calc R .
C435 C 0.3243(5) 0.2506(9) 0.6254(7) 0.119(4) Uani 1 d . .
H43D H 0.3274(5) 0.1895(9) 0.6165(7) 0.143 Uiso 1 calc R .
C436 C 0.2756(4) 0.2826(7) 0.6113(5) 0.098(3) Uani 1 d . .
H43E H 0.2466(4) 0.2427(7) 0.5925(5) 0.117 Uiso 1 calc R .

loop_
_atom_type_symbol
_atom_type_description
_atom_type_scat_dispersion_real
_atom_type_scat_dispersion_imag
_atom_type_scat_source
C C 0.0033 0.0016 'International Tables Vol C Tables 4.2.6.8 and 6.1.1.4'
H H 0.0000 0.0000 'International Tables Vol C Tables 4.2.6.8 and 6.1.1.4'
N N 0.0061 0.0033 'International Tables Vol C Tables 4.2.6.8 and 6.1.1.4'
O O 0.0106 0.0060 'International Tables Vol C Tables 4.2.6.8 and 6.1.1.4'
P P 0.1023 0.0942 'International Tables Vol C Tables 4.2.6.8 and 6.1.1.4'
S S 0.1246 0.1234 'International Tables Vol C Tables 4.2.6.8 and 6.1.1.4'
Fe Fe 0.3463 0.8444 'International Tables Vol C Tables 4.2.6.8 and 6.1.1.4'
Cl Cl 0.1484 0.1585 'International Tables Vol C Tables 4.2.6.8 and 6.1.1.4'

loop_
_geom_angle_atom_site_label_1
_geom_angle_atom_site_label_2
_geom_angle_atom_site_label_3
_geom_angle
_geom_angle_site_symmetry_1
_geom_angle_site_symmetry_3
_geom_angle_publ_flag
C2 Fe1 C3 95.1(5) . . ?
C2 Fe1 C1 94.9(4) . . ?
C3 Fe1 C1 104.7(4) . . ?
C2 Fe1 O10 165.9(5) . . ?
C3 Fe1 O10 94.7(6) . . ?
C1 Fe1 O10 92.3(6) . . ?
C2 Fe1 S10 133.4(3) . . ?
C3 Fe1 S10 112.8(4) . . ?
C1 Fe1 S10 111.8(3) . . ?
O10 Fe1 S10 32.6(4) . . ?
C2 Fe1 Fe3 91.9(3) . . ?
C3 Fe1 Fe3 96.0(3) . . ?
C1 Fe1 Fe3 157.6(3) . . ?
O10 Fe1 Fe3 77.2(5) . . ?
S10 Fe1 Fe3 50.48(11) . . ?
C2 Fe1 Fe2 90.6(3) . . ?
C3 Fe1 Fe2 155.6(4) . . ?
C1 Fe1 Fe2 98.4(3) . . ?
O10 Fe1 Fe2 76.3(4) . . ?
S10 Fe1 Fe2 49.52(11) . . ?
Fe3 Fe1 Fe2 60.07(4) . . ?
C6 Fe2 C4 97.5(4) . . ?
C6 Fe2 C5 103.2(3) . . ?
C4 Fe2 C5 98.9(4) . . ?
C6 Fe2 S10 105.1(3) . . ?
C4 Fe2 S10 98.3(4) . . ?
C5 Fe2 S10 144.4(3) . . ?
C6 Fe2 Fe3 150.3(2) . . ?
C4 Fe2 Fe3 104.9(3) . . ?
C5 Fe2 Fe3 92.5(3) . . ?
S10 Fe2 Fe3 52.91(10) . . ?
C6 Fe2 Fe1 93.1(2) . . ?
C4 Fe2 Fe1 158.6(4) . . ?
C5 Fe2 Fe1 96.6(2) . . ?
S10 Fe2 Fe1 60.87(15) . . ?
Fe3 Fe2 Fe1 59.70(4) . . ?
C8 Fe3 C9 100.5(6) . . ?
C8 Fe3 C7 96.8(6) . . ?
C9 Fe3 C7 102.7(5) . . ?
C8 Fe3 S10 97.1(5) . . ?
C9 Fe3 S10 99.8(4) . . ?
C7 Fe3 S10 150.8(3) . . ?
C8 Fe3 Fe1 153.2(4) . . ?
C9 Fe3 Fe1 98.3(4) . . ?
C7 Fe3 Fe1 97.5(3) . . ?
S10 Fe3 Fe1 60.81(15) . . ?
C8 Fe3 Fe2 94.7(4) . . ?
C9 Fe3 Fe2 149.5(4) . . ?
C7 Fe3 Fe2 101.5(3) . . ?
S10 Fe3 Fe2 51.82(9) . . ?
Fe1 Fe3 Fe2 60.23(4) . . ?
O10 S10 O11 114.8(9) . . ?
O10 S10 Fe2 116.9(7) . . ?
O11 S10 Fe2 115.1(7) . . ?
O10 S10 Fe3 116.1(8) . . ?
O11 S10 Fe3 112.9(6) . . ?
Fe2 S10 Fe3 75.27(13) . . ?
O10 S10 Fe1 61.0(7) . . ?
O11 S10 Fe1 175.2(8) . . ?
Fe2 S10 Fe1 69.61(9) . . ?
Fe3 S10 Fe1 68.71(9) . . ?
S10 O10 Fe1 86.4(7) . . ?
O1 C1 Fe1 175.7(8) . . ?
O2 C2 Fe1 174.6(7) . . ?
O3 C3 Fe1 174.8(10) . . ?
O4 C4 Fe2 175.7(9) . . ?
O5 C5 Fe2 176.9(7) . . ?
O6 C6 Fe2 176.1(6) . . ?
O7 C7 Fe3 178.5(7) . . ?
O8 C8 Fe3 176.3(11) . . ?
O9 C9 Fe3 178.2(10) . . ?
Cl12 C10 Cl11 112.6(8) . . ?
N1 P1 C121 114.0(3) . . ?
N1 P1 C111 107.4(3) . . ?
C121 P1 C111 108.3(3) . . ?
N1 P1 C131 113.6(4) . . ?
C121 P1 C131 106.9(4) . . ?
C111 P1 C131 106.3(3) . . ?
P1 N1 P2 147.5(4) . . ?
N1 P2 C221 108.6(3) . . ?
N1 P2 C211 115.3(3) . . ?
C221 P2 C211 106.5(3) . . ?
N1 P2 C231 111.2(4) . . ?
C221 P2 C231 107.7(3) . . ?
C211 P2 C231 107.3(3) . . ?
C112 C111 C116 117.2(7) . . ?
C112 C111 P1 119.6(6) . . ?
C116 C111 P1 123.1(7) . . ?
C111 C112 C113 119.4(9) . . ?
C114 C113 C112 120.6(11) . . ?
C115 C114 C113 119.7(9) . . ?
C114 C115 C116 123.0(10) . . ?
C115 C116 C111 120.0(10) . . ?
C122 C121 C126 116.3(8) . . ?
C122 C121 P1 120.3(7) . . ?
C126 C121 P1 123.4(6) . . ?
C123 C122 C121 120.7(9) . . ?
C124 C123 C122 121.0(10) . . ?
C125 C124 C123 119.9(11) . . ?
C124 C125 C126 120.9(11) . . ?
C125 C126 C121 121.1(9) . . ?
C132 C131 C136 116.6(8) . . ?
C132 C131 P1 124.1(6) . . ?
C136 C131 P1 119.3(6) . . ?
C131 C132 C133 121.7(8) . . ?
C134 C133 C132 121.2(10) . . ?
C135 C134 C133 117.4(9) . . ?
C134 C135 C136 121.7(9) . . ?
C131 C136 C135 121.0(9) . . ?
C212 C211 C216 119.1(7) . . ?
C212 C211 P2 120.8(6) . . ?
C216 C211 P2 119.9(5) . . ?
C213 C212 C211 120.3(8) . . ?
C212 C213 C214 120.4(8) . . ?
C213 C214 C215 121.0(8) . . ?
C214 C215 C216 119.7(8) . . ?
C215 C216 C211 119.4(8) . . ?
C226 C221 C222 118.8(6) . . ?
C226 C221 P2 120.1(6) . . ?
C222 C221 P2 120.9(5) . . ?
C223 C222 C221 122.7(8) . . ?
C222 C223 C224 119.9(10) . . ?
C223 C224 C225 120.1(9) . . ?
C224 C225 C226 120.7(8) . . ?
C221 C226 C225 117.7(8) . . ?
C232 C231 C236 119.3(8) . . ?
C232 C231 P2 119.9(7) . . ?
C236 C231 P2 120.7(6) . . ?
C231 C232 C233 120.2(10) . . ?
C234 C233 C232 119.9(11) . . ?
C233 C234 C235 122.2(12) . . ?
C236 C235 C234 117.8(12) . . ?
C231 C236 C235 120.5(10) . . ?
P4 N2 P3 144.3(4) . . ?
N2 P3 C321 111.3(4) . . ?
N2 P3 C311 113.3(3) . . ?
C321 P3 C311 108.0(4) . . ?
N2 P3 C331 111.1(3) . . ?
C321 P3 C331 105.2(3) . . ?
C311 P3 C331 107.6(4) . . ?
N2 P4 C411 107.5(3) . . ?
N2 P4 C421 111.7(3) . . ?
C411 P4 C421 109.0(3) . . ?
N2 P4 C431 115.9(3) . . ?
C411 P4 C431 104.5(4) . . ?
C421 P4 C431 107.9(4) . . ?
C312 C311 C316 118.5(8) . . ?
C312 C311 P3 123.7(6) . . ?
C316 C311 P3 117.6(7) . . ?
C313 C312 C311 122.0(8) . . ?
C314 C313 C312 119.9(10) . . ?
C313 C314 C315 119.3(11) . . ?
C314 C315 C316 121.3(11) . . ?
C311 C316 C315 119.0(11) . . ?
C322 C321 C326 120.1(8) . . ?
C322 C321 P3 118.5(7) . . ?
C326 C321 P3 121.0(8) . . ?
C321 C322 C323 118.4(12) . . ?
C324 C323 C322 115.7(14) . . ?
C325 C324 C323 122.2(17) . . ?
C324 C325 C326 121.7(19) . . ?
C325 C326 C321 121.5(13) . . ?
C336 C331 C332 120.1(7) . . ?
C336 C331 P3 121.5(5) . . ?
C332 C331 P3 118.3(6) . . ?
C333 C332 C331 119.5(8) . . ?
C334 C333 C332 121.1(8) . . ?
C333 C334 C335 120.1(8) . . ?
C334 C335 C336 118.9(9) . . ?
C331 C336 C335 120.4(7) . . ?
C416 C411 C412 117.6(7) . . ?
C416 C411 P4 121.6(6) . . ?
C412 C411 P4 120.7(6) . . ?
C413 C412 C411 119.1(8) . . ?
C414 C413 C412 120.4(9) . . ?
C415 C414 C413 121.1(9) . . ?
C414 C415 C416 119.6(9) . . ?
C415 C416 C411 122.2(9) . . ?
C426 C421 C422 117.6(7) . . ?
C426 C421 P4 120.2(5) . . ?
C422 C421 P4 122.2(5) . . ?
C423 C422 C421 120.1(7) . . ?
C424 C423 C422 118.5(8) . . ?
C423 C424 C425 123.0(8) . . ?
C426 C425 C424 118.4(8) . . ?
C425 C426 C421 122.4(7) . . ?
C436 C431 C432 117.6(9) . . ?
C436 C431 P4 121.8(7) . . ?
C432 C431 P4 120.6(8) . . ?
C431 C432 C433 119.3(11) . . ?
C434 C433 C432 118.6(12) . . ?
C435 C434 C433 121.2(12) . . ?
C434 C435 C436 121.5(14) . . ?
C431 C436 C435 121.6(11) . . ?

loop_
_geom_bond_atom_site_label_1
_geom_bond_atom_site_label_2
_geom_bond_distance
_geom_bond_site_symmetry_2
_geom_bond_publ_flag
Fe1 C2 1.716(11) . ?
Fe1 C3 1.774(11) . ?
Fe1 C1 1.801(11) . ?
Fe1 O10 2.139(14) . ?
Fe1 S10 2.441(5) . ?
Fe1 Fe3 2.605(2) . ?
Fe1 Fe2 2.619(2) . ?
Fe2 C6 1.748(8) . ?
Fe2 C4 1.750(10) . ?
Fe2 C5 1.791(8) . ?
Fe2 S10 2.125(4) . ?
Fe2 Fe3 2.6148(15) . ?
Fe3 C8 1.700(12) . ?
Fe3 C9 1.713(12) . ?
Fe3 C7 1.778(11) . ?
Fe3 S10 2.157(4) . ?
S10 O10 1.32(2) . ?
S10 O11 1.549(13) . ?
C1 O1 1.135(10) . ?
C2 O2 1.184(10) . ?
C3 O3 1.166(11) . ?
C4 O4 1.146(10) . ?
C5 O5 1.158(8) . ?
C6 O6 1.154(8) . ?
C7 O7 1.164(11) . ?
C8 O8 1.184(12) . ?
C9 O9 1.185(12) . ?
C10 Cl12 1.66(2) . ?
C10 Cl11 1.74(2) . ?
P1 N1 1.564(7) . ?
P1 C121 1.797(8) . ?
P1 C111 1.797(7) . ?
P1 C131 1.806(7) . ?
N1 P2 1.576(6) . ?
P2 C221 1.787(7) . ?
P2 C211 1.816(7) . ?
P2 C231 1.818(7) . ?
C111 C112 1.386(11) . ?
C111 C116 1.393(10) . ?
C112 C113 1.426(12) . ?
C113 C114 1.336(15) . ?
C114 C115 1.311(14) . ?
C115 C116 1.374(13) . ?
C121 C122 1.386(10) . ?
C121 C126 1.405(11) . ?
C122 C123 1.379(13) . ?
C123 C124 1.349(14) . ?
C124 C125 1.339(14) . ?
C125 C126 1.368(14) . ?
C131 C132 1.310(11) . ?
C131 C136 1.355(11) . ?
C132 C133 1.402(12) . ?
C133 C134 1.325(13) . ?
C134 C135 1.315(13) . ?
C135 C136 1.391(14) . ?
C211 C212 1.398(9) . ?
C211 C216 1.402(10) . ?
C212 C213 1.356(11) . ?
C213 C214 1.371(12) . ?
C214 C215 1.369(12) . ?
C215 C216 1.391(10) . ?
C221 C226 1.377(10) . ?
C221 C222 1.412(10) . ?
C222 C223 1.340(11) . ?
C223 C224 1.362(14) . ?
C224 C225 1.386(14) . ?
C225 C226 1.436(12) . ?
C231 C232 1.353(10) . ?
C231 C236 1.369(10) . ?
C232 C233 1.407(15) . ?
C233 C234 1.30(2) . ?
C234 C235 1.38(2) . ?
C235 C236 1.393(13) . ?
N2 P4 1.561(6) . ?
N2 P3 1.591(6) . ?
P3 C321 1.786(7) . ?
P3 C311 1.798(8) . ?
P3 C331 1.804(7) . ?
P4 C411 1.787(8) . ?
P4 C421 1.796(7) . ?
P4 C431 1.809(8) . ?
C311 C312 1.374(11) . ?
C311 C316 1.376(11) . ?
C312 C313 1.367(12) . ?
C313 C314 1.346(14) . ?
C314 C315 1.38(2) . ?
C315 C316 1.384(15) . ?
C321 C322 1.372(13) . ?
C321 C326 1.406(12) . ?
C322 C323 1.463(14) . ?
C323 C324 1.45(2) . ?
C324 C325 1.30(3) . ?
C325 C326 1.33(2) . ?
C331 C336 1.380(10) . ?
C331 C332 1.388(9) . ?
C332 C333 1.378(12) . ?
C333 C334 1.377(13) . ?
C334 C335 1.392(12) . ?
C335 C336 1.402(11) . ?
C411 C416 1.395(11) . ?
C411 C412 1.419(10) . ?
C412 C413 1.407(11) . ?
C413 C414 1.379(12) . ?
C414 C415 1.353(13) . ?
C415 C416 1.384(13) . ?
C421 C426 1.388(9) . ?
C421 C422 1.418(9) . ?
C422 C423 1.390(11) . ?
C423 C424 1.356(12) . ?
C424 C425 1.379(12) . ?
C425 C426 1.346(11) . ?
C431 C436 1.356(12) . ?
C431 C432 1.405(12) . ?
C432 C433 1.409(14) . ?
C433 C434 1.39(2) . ?
C434 C435 1.28(2) . ?
C435 C436 1.389(13) . ?
